data_2103327
loop_
_publ_author_name
'Garden, Simon J.'
'Fontes, Silvia P.'
'Wardell, James L.'
'Skakle, Janet M. S.'
'Low, John N.'
'Glidewell, Christopher'

_publ_section_title
;
 Interplay of hydrogen bonds, iodo&#x00B7;&#x00B7;&#x00B7;nitro
 interactions and aromatic \p&#x00B7;&#x00B7;&#x00B7;\p stacking
 interactions in iodo-nitroanilines
;
_journal_issue 4
_journal_name_full 'Acta Crystallographica Section B'
_journal_page_first 701
_journal_page_last 709
_journal_paper_doi 10.1107/S0108768102007978
_journal_volume 58
_journal_year 2002
_chemical_formula_moiety 'C6 H5 I N2 O2'
_chemical_formula_sum 'C6 H5 I N2 O2'
_chemical_formula_weight 264.02
_chemical_name_systematic
;
4-Iodo-2-nitroaniline
;
_space_group_IT_number 15
_symmetry_cell_setting monoclinic
_symmetry_space_group_name_Hall '-C 2yc'
_symmetry_space_group_name_H-M 'C 1 2/c 1'
_atom_sites_solution_hydrogens geom
_atom_sites_solution_primary Patterson
_atom_sites_solution_secondary difmap
_cell_angle_alpha 90.00
_cell_angle_beta 101.1548(16)
_cell_angle_gamma 90.00
_cell_formula_units_Z 16
_cell_length_a 26.5541(9)
_cell_length_b 7.0445(2)
_cell_length_c 16.4416(5)
_cell_measurement_reflns_used 3426
_cell_measurement_temperature 120(2)
_cell_measurement_theta_max 27.48
_cell_measurement_theta_min 3.00
_cell_volume 3017.47(16)
_computing_cell_refinement 'DENZO-SMN (Otwinowski & Minor, 1997)'
_computing_data_collection 'Kappa-CCD server software (Nonius, 1997)'
_computing_data_reduction 'DENZO-SMN (Otwinowski & Minor, 1997)'
_computing_molecular_graphics 'PLATON (Spek, 2002)'
_computing_publication_material 'SHELXL-97 (Sheldrick, 1997) and PRPKAPPA (Ferguson, 1999)'
_computing_structure_refinement 'SHELXL-97 (Sheldrick, 1997)'
_computing_structure_solution 'SHELXS-97 (Sheldrick, 1997)'
_diffrn_ambient_temperature 120(2)
_diffrn_measured_fraction_theta_full 0.992
_diffrn_measured_fraction_theta_max 0.992
_diffrn_measurement_device_type Kappa-CCD
_diffrn_measurement_method '\f scans, and \w scans with \k offsets'
_diffrn_radiation_monochromator graphite
_diffrn_radiation_source 'fine-focus sealed X-ray tube'
_diffrn_radiation_type 'Mo K\a'
_diffrn_radiation_wavelength 0.71073
_diffrn_reflns_av_R_equivalents 0.0556
_diffrn_reflns_av_sigmaI/netI 0.0513
_diffrn_reflns_limit_h_max 33
_diffrn_reflns_limit_h_min -34
_diffrn_reflns_limit_k_max 9
_diffrn_reflns_limit_k_min -8
_diffrn_reflns_limit_l_max 21
_diffrn_reflns_limit_l_min -21
_diffrn_reflns_number 10470
_diffrn_reflns_theta_full 27.48
_diffrn_reflns_theta_max 27.48
_diffrn_reflns_theta_min 3.00
_diffrn_standards_decay_% 0
_exptl_absorpt_coefficient_mu 4.192
_exptl_absorpt_correction_T_max 0.811
_exptl_absorpt_correction_T_min 0.380
_exptl_absorpt_correction_type multi-scan
_exptl_absorpt_process_details 'DENZO-SMN (Otwinowski & Minor, 1997)'
_exptl_crystal_colour orange
_exptl_crystal_density_diffrn 2.325
_exptl_crystal_density_method 'not measured'
_exptl_crystal_description plate
_exptl_crystal_F_000 1984
_exptl_crystal_size_max 0.25
_exptl_crystal_size_mid 0.20
_exptl_crystal_size_min 0.05
_refine_diff_density_max 1.222
_refine_diff_density_min -1.551
_refine_ls_extinction_method none
_refine_ls_goodness_of_fit_ref 1.046
_refine_ls_hydrogen_treatment constr
_refine_ls_matrix_type full
_refine_ls_number_parameters 193
_refine_ls_number_reflns 3426
_refine_ls_number_restraints 0
_refine_ls_restrained_S_all 1.046
_refine_ls_R_factor_all 0.0479
_refine_ls_R_factor_gt 0.0322
_refine_ls_shift/su_max 0.001
_refine_ls_shift/su_mean 0.000
_refine_ls_structure_factor_coef Fsqd
_refine_ls_weighting_details 'w=1/[\s^2^(Fo^2^)+(0.0372P)^2^+3.2146P] where P=(Fo^2^+2Fc^2^)/3'
_refine_ls_weighting_scheme calc
_refine_ls_wR_factor_gt 0.0757
_refine_ls_wR_factor_ref 0.0815
_reflns_number_gt 2696
_reflns_number_total 3426
_reflns_threshold_expression >2\s(I)
_cod_data_source_file na0135.cif
_cod_data_source_block II
_cod_depositor_comments
;
The following automatic conversions were performed:
'_exptl_absorpt_correction_type' value 'Multi-scan' changed to
'multi-scan' according to
'/home/saulius/struct/CIF-dictionaries/cif_core.dic' dictionary named
'cif_core.dic' version 2.4.1 from 2010-06-29.

Automatic conversion script
Id: cif_fix_enum 1527 2010-12-29 10:47:43Z saulius 

The following automatic conversions were performed:

'_exptl_absorpt_correction_type' value 'Multi-scan' changed to
'multi-scan' according to
/home/saulius/struct/CIF-dictionaries/cif_core.dic dictionary named
'cif_core.dic' version 2.4.1 from 2010-06-29.

Automatic conversion script
Id: cif_fix_values 1715 2011-07-08 13:25:40Z adriana 
;
_cod_original_sg_symbol_H-M C2/c
_cod_database_code 2103327
_cod_database_fobs_code 2103327

loop_
_symmetry_equiv_pos_as_xyz
'x, y, z'
'-x, y, -z+1/2'
'-x, -y, -z'
'x, -y, z+1/2'
'x+1/2, y+1/2, z'
'-x+1/2, y+1/2, -z+1/2'
'-x+1/2, -y+1/2, -z'
'x+1/2, -y+1/2, z+1/2'

loop_
_atom_site_label
_atom_site_fract_x
_atom_site_fract_y
_atom_site_fract_z
_atom_site_U_iso_or_equiv
_atom_site_adp_type
_atom_site_calc_flag
_atom_site_refinement_flags
_atom_site_occupancy
_atom_site_type_symbol
N11 0.68796(13) 0.1809(5) -0.1364(2) 0.0198(8) Uani d . 1 N
C11 0.68831(15) 0.0538(5) -0.0754(2) 0.0119(8) Uani d . 1 C
C12 0.68395(15) -0.1455(5) -0.0880(2) 0.0124(8) Uani d . 1 C
N12 0.67958(13) -0.2279(4) -0.16873(18) 0.0153(7) Uani d . 1 N
O11 0.68253(14) -0.4017(4) -0.17493(18) 0.0258(8) Uani d . 1 O
O12 0.67287(12) -0.1245(3) -0.23131(16) 0.0188(7) Uani d . 1 O
C13 0.68352(15) -0.2708(5) -0.0221(2) 0.0120(8) Uani d . 1 C
C14 0.68856(15) -0.2026(5) 0.0571(2) 0.0133(8) Uani d . 1 C
I14 0.685502(10) -0.39196(3) 0.154272(15) 0.01541(10) Uani d . 1 I
C15 0.69470(15) -0.0077(5) 0.0717(2) 0.0130(6) Uani d . 1 C
C16 0.69464(16) 0.1149(5) 0.0072(2) 0.0134(9) Uani d . 1 C
N21 0.56163(13) 0.1718(5) 0.71651(19) 0.0189(8) Uani d . 1 N
C21 0.56160(16) 0.0452(6) 0.6553(2) 0.0137(8) Uani d . 1 C
C22 0.56084(16) -0.1527(5) 0.6649(2) 0.0130(8) Uani d . 1 C
N22 0.56014(13) -0.2378(4) 0.74340(18) 0.0158(7) Uani d . 1 N
O21 0.56090(14) -0.4123(4) 0.74901(17) 0.0278(8) Uani d . 1 O
O22 0.55858(12) -0.1370(4) 0.80485(16) 0.0191(7) Uani d . 1 O
C23 0.56147(14) -0.2773(5) 0.5981(2) 0.0125(8) Uani d . 1 C
C24 0.56281(15) -0.2051(5) 0.5220(2) 0.0120(8) Uani d . 1 C
I24 0.562716(10) -0.39239(3) 0.422623(14) 0.01538(10) Uani d . 1 I
C25 0.56393(15) -0.0091(5) 0.5095(2) 0.0130(6) Uani d . 1 C
C26 0.56319(16) 0.1112(5) 0.5744(2) 0.0134(9) Uani d . 1 C
H11A 0.6917 0.3025 -0.1245 0.024 Uiso calc R 1 H
H11B 0.6840 0.1426 -0.1882 0.024 Uiso calc R 1 H
H13 0.6797 -0.4033 -0.0323 0.014 Uiso calc R 1 H
H15 0.6989 0.0398 0.1266 0.016 Uiso calc R 1 H
H16 0.6990 0.2466 0.0188 0.016 Uiso calc R 1 H
H21A 0.5621 0.2942 0.7060 0.023 Uiso calc R 1 H
H21B 0.5611 0.1322 0.7671 0.023 Uiso calc R 1 H
H23 0.5610 -0.4108 0.6062 0.015 Uiso calc R 1 H
H25 0.5652 0.0403 0.4562 0.016 Uiso calc R 1 H
H26 0.5638 0.2442 0.5650 0.016 Uiso calc R 1 H

loop_
_atom_site_aniso_label
_atom_site_aniso_U_11
_atom_site_aniso_U_22
_atom_site_aniso_U_33
_atom_site_aniso_U_12
_atom_site_aniso_U_13
_atom_site_aniso_U_23
N11 0.037(2) 0.0105(16) 0.0134(17) 0.0012(15) 0.0078(16) 0.0014(14)
C11 0.020(2) 0.0088(18) 0.0087(18) -0.0004(16) 0.0071(16) 0.0033(15)
C12 0.017(2) 0.014(2) 0.0070(18) 0.0009(15) 0.0042(15) -0.0018(15)
N12 0.023(2) 0.0151(18) 0.0080(16) -0.0010(14) 0.0039(14) 0.0004(13)
O11 0.054(2) 0.0094(15) 0.0140(15) -0.0014(13) 0.0078(15) -0.0025(12)
O12 0.0311(18) 0.0186(15) 0.0069(13) 0.0003(12) 0.0042(12) 0.0022(11)
C13 0.017(2) 0.0091(18) 0.0102(18) 0.0006(15) 0.0024(15) 0.0022(15)
C14 0.019(2) 0.014(2) 0.0074(18) -0.0022(16) 0.0036(16) 0.0034(15)
I14 0.02537(19) 0.01421(16) 0.00771(15) 0.00093(10) 0.00583(12) 0.00265(9)
C15 0.0202(16) 0.0138(15) 0.0062(13) 0.0003(11) 0.0056(11) 0.0003(11)
C16 0.018(2) 0.0072(19) 0.016(2) -0.0005(15) 0.0057(17) -0.0019(16)
N21 0.039(2) 0.0094(15) 0.0096(16) -0.0020(16) 0.0078(15) -0.0029(14)
C21 0.020(2) 0.0130(18) 0.0092(19) -0.0015(17) 0.0043(16) -0.0017(16)
C22 0.021(2) 0.0091(17) 0.0094(18) 0.0004(16) 0.0037(16) 0.0021(15)
N22 0.028(2) 0.0099(16) 0.0097(16) -0.0020(14) 0.0045(14) 0.0007(13)
O21 0.068(3) 0.0078(14) 0.0084(14) -0.0022(14) 0.0108(15) 0.0024(11)
O22 0.0351(19) 0.0162(15) 0.0070(14) 0.0010(12) 0.0068(13) -0.0043(11)
C23 0.017(2) 0.0100(19) 0.0108(19) 0.0022(15) 0.0028(16) 0.0002(15)
C24 0.018(2) 0.0103(19) 0.0081(18) 0.0004(15) 0.0034(15) -0.0031(14)
I24 0.02791(19) 0.01243(16) 0.00651(15) 0.00078(10) 0.00514(12) -0.00251(9)
C25 0.0202(16) 0.0138(15) 0.0062(13) 0.0003(11) 0.0056(11) 0.0003(11)
C26 0.021(2) 0.0096(19) 0.010(2) -0.0011(16) 0.0046(17) 0.0012(15)

loop_
_atom_type_symbol
_atom_type_description
_atom_type_scat_dispersion_real
_atom_type_scat_dispersion_imag
_atom_type_scat_source
C C 0.0033 0.0016 'International Tables Vol C Tables 4.2.6.8 and 6.1.1.4'
H H 0.0000 0.0000 'International Tables Vol C Tables 4.2.6.8 and 6.1.1.4'
I I -0.4742 1.8119 'International Tables Vol C Tables 4.2.6.8 and 6.1.1.4'
N N 0.0061 0.0033 'International Tables Vol C Tables 4.2.6.8 and 6.1.1.4'
O O 0.0106 0.0060 'International Tables Vol C Tables 4.2.6.8 and 6.1.1.4'

loop_
_geom_angle_atom_site_label_1
_geom_angle_atom_site_label_2
_geom_angle_atom_site_label_3
_geom_angle
_geom_angle_publ_flag
C11 N11 H11A 120.0 no
C11 N11 H11B 120.0 no
H11A N11 H11B 120.0 no
N11 C11 C12 124.2(4) y
N11 C11 C16 120.0(4) y
C12 C11 C16 115.8(3) y
C13 C12 C11 121.6(3) no
C13 C12 N12 116.8(3) no
C11 C12 N12 121.6(3) no
O11 N12 O12 120.9(3) no
O11 N12 C12 118.9(3) no
O12 N12 C12 120.1(3) no
C14 C13 C12 120.0(3) no
C14 C13 H13 120.0 no
C12 C13 H13 120.0 no
C13 C14 C15 119.6(3) no
C13 C14 I14 119.4(3) no
C15 C14 I14 121.0(2) no
C16 C15 C14 120.3(3) no
C16 C15 H15 119.8 no
C14 C15 H15 119.8 no
C15 C16 C11 122.6(3) no
C15 C16 H16 118.7 no
C11 C16 H16 118.7 no
C21 N21 H21A 120.0 no
C21 N21 H21B 120.0 no
H21A N21 H21B 120.0 no
N21 C21 C22 124.9(4) y
N21 C21 C26 119.3(4) y
C22 C21 C26 115.8(3) y
C21 C22 C23 121.9(3) no
C21 C22 N22 121.5(3) no
C23 C22 N22 116.6(3) no
O21 N22 O22 120.8(3) no
O21 N22 C22 118.9(3) no
O22 N22 C22 120.2(3) no
C24 C23 C22 119.5(3) no
C24 C23 H23 120.3 no
C22 C23 H23 120.3 no
C23 C24 C25 120.7(3) no
C23 C24 I24 119.0(3) no
C25 C24 I24 120.3(3) no
C26 C25 C24 119.7(3) no
C26 C25 H25 120.2 no
C24 C25 H25 120.2 no
C25 C26 C21 122.5(3) no
C25 C26 H26 118.8 no
C21 C26 H26 118.8 no

loop_
_geom_bond_atom_site_label_1
_geom_bond_atom_site_label_2
_geom_bond_distance
_geom_bond_publ_flag
C11 C12 1.421(5) y
C12 C13 1.399(5) y
C13 C14 1.370(5) y
C14 C15 1.398(5) y
C15 C16 1.366(5) y
C16 C11 1.405(5) y
C11 N11 1.343(5) y
C12 N12 1.433(5) y
N12 O11 1.232(4) y
N12 O12 1.245(4) y
C14 I14 2.095(4) y
N11 H11A 0.8800 no
N11 H11B 0.8800 no
C13 H13 0.9500 no
C15 H15 0.9500 no
C16 H16 0.9500 no
C21 C22 1.404(5) y
C22 C23 1.409(5) y
C23 C24 1.357(5) y
C24 C25 1.397(5) y
C25 C26 1.366(5) y
C26 C21 1.417(6) y
C21 N21 1.344(5) y
C22 N22 1.426(5) y
N22 O21 1.233(4) y
N22 O22 1.242(4) y
C24 I24 2.099(4) y
N21 H21A 0.8800 no
N21 H21B 0.8800 no
C23 H23 0.9500 no
C25 H25 0.9500 no
C26 H26 0.9500 no

loop_
_geom_hbond_atom_site_label_D
_geom_hbond_atom_site_label_H
_geom_hbond_atom_site_label_A
_geom_hbond_site_symmetry_A
_geom_hbond_distance_DH
_geom_hbond_distance_HA
_geom_hbond_distance_DA
_geom_hbond_angle_DHA
_geom_hbond_publ_flag
N11 H11A O11 1_565 0.88 2.24 3.005(5) 146 y
N11 H11B O12 . 0.88 2.01 2.642(4) 128 y
N21 H21A O21 1_565 0.88 2.19 2.979(5) 149 y
N21 H21B O22 . 0.88 2.00 2.626(4) 127 y
C25 H25 O22 4_554 0.95 2.55 3.495(4) 172 y

loop_
_geom_torsion_atom_site_label_1
_geom_torsion_atom_site_label_2
_geom_torsion_atom_site_label_3
_geom_torsion_atom_site_label_4
_geom_torsion
_geom_torsion_publ_flag
C11 C12 N12 O11 170.8(4) no
C11 C12 N12 O12 -9.3(6) y
C13 C12 N12 O11 -9.5(6) y
C13 C12 N12 O12 170.5(4) no
C21 C22 N22 O21 -178.0(4) no
C21 C22 N22 O22 2.2(6) y
C23 C22 N22 O21 1.1(6) y
C23 C22 N22 O22 -178.6(4) no

loop_
_cod_related_entry_id
_cod_related_entry_database
_cod_related_entry_code
1 ChemSpider 9543989
